data_4134716
loop_
_publ_author_name
'Hong, Feng-Lin'
'Chen, Yang-Bo'
'Ye, Si-Han'
'Zhu, Guang-Yu'
'Zhu, Xin-Qi'
'Lu, Xin'
'Liu, Rai-Shung'
'Ye, Long-Wu'

_publ_section_title
;
 Copper-Catalyzed Asymmetric Reaction of Alkenyl Diynes with Styrenes by
 Formal [3 + 2] Cycloaddition via Cu-Containing All-Carbon 1,3-Dipoles:
 Access to Chiral Pyrrole-Fused Bridged [2.2.1] Skeletons.
;
_journal_issue 16
_journal_name_full 'Journal of the American Chemical Society'
_journal_page_first 7618
_journal_page_last 7626
_journal_paper_doi 10.1021/jacs.0c01918
_journal_volume 142
_journal_year 2020
_chemical_absolute_configuration rm
_chemical_formula_moiety 'C32 H31 N O3 S'
_chemical_formula_sum 'C32 H31 N O3 S'
_chemical_formula_weight 509.64
_space_group_crystal_system orthorhombic
_space_group_IT_number 19
_space_group_name_Hall 'P 2ac 2ab'
_space_group_name_H-M_alt 'P 21 21 21'
_atom_sites_solution_hydrogens geom
_atom_sites_solution_primary dual
_audit_creation_date 2019-12-16
_audit_creation_method
;
Olex2 1.2
(compiled 2017.03.28 svn.r3405 for OlexSys, GUI svn.r5337)
;
_cell_angle_alpha 90
_cell_angle_beta 90
_cell_angle_gamma 90
_cell_formula_units_Z 8
_cell_length_a 9.98750(10)
_cell_length_b 11.32410(10)
_cell_length_c 46.9874(3)
_cell_measurement_reflns_used 74176
_cell_measurement_temperature 100.0(3)
_cell_measurement_theta_max 70.4660
_cell_measurement_theta_min 3.7490
_cell_volume 5314.25(8)
_computing_cell_refinement 'CrysAlisPro 1.171.40.53 (Rigaku OD, 2019)'
_computing_data_collection 'CrysAlisPro 1.171.40.53 (Rigaku OD, 2019)'
_computing_data_reduction 'CrysAlisPro 1.171.40.53 (Rigaku OD, 2019)'
_computing_molecular_graphics 'Olex2 (Dolomanov et al., 2009)'
_computing_publication_material 'Olex2 (Dolomanov et al., 2009)'
_computing_structure_refinement 'ShelXL (Sheldrick, 2015)'
_computing_structure_solution 'ShelXT (Sheldrick, 2015)'
_diffrn_ambient_environment N~2~
_diffrn_ambient_temperature 100.0(3)
_diffrn_detector 'CCD plate'
_diffrn_detector_area_resol_mean 10.0000
_diffrn_detector_type HyPix
_diffrn_measured_fraction_theta_full 0.977
_diffrn_measured_fraction_theta_max 1.000
_diffrn_measurement_details
;
List of Runs (angles in degrees, time in seconds):

  # Type    Start    End  Width  t~exp~   \w     \q     \k     \f   Frames
--------------------------------------------------------------------------
  1  \w    -15.00  21.00   0.50    0.20    --    0.00  37.00 -63.00   72
  2  \w     39.00  64.00   0.50    0.20    --    0.00  37.00 -63.00   50
  3  \w     33.00  69.00   0.50    0.20    --    0.00  57.00   0.00   72
  4  \w    -10.00  15.00   0.50    0.20    --    0.00 -37.00 141.00   50
  5  \w    -15.00  31.00   0.50    0.20    --    0.00  19.00 150.00   92
  6  \w    -15.00  16.00   0.50    0.20    --    0.00 -19.00  60.00   62
  7  \w    -11.00  70.00   0.50    0.20    --    0.00  19.00  60.00  162
  8  \w    124.00 164.00   0.50    0.80    --   94.94  37.00 -63.00   80
  9  \w     31.00 113.00   0.50    0.80    --   94.94-125.00   0.00  164
 10  \w     31.00 113.00   0.50    0.80    --   94.94-125.00 150.00  164
 11  \w     22.00 103.00   0.50    0.80    --   94.94 -99.00   0.00  162
 12  \w     23.00 109.00   0.50    0.80    --   94.94 -99.00 150.00  172
 13  \w     21.00 109.00   0.50    0.80    --   94.94 -37.00 141.00  176
 14  \w    -15.00  10.00   0.50    0.20    --    0.00  57.00   0.00   50
 15  \w    -17.00  15.00   0.50    0.20    --    0.00 -37.00 -90.00   64
 16  \w    -34.00  13.00   0.50    0.20    --    0.00 -37.00-150.00   94
 17  \w     -7.00  63.00   0.50    0.20    --    0.00  57.00-150.00  140
 18  \w     22.00 103.00   0.50    0.80    --   94.94 -99.00-150.00  162
 19  \w    -62.00 -20.00   0.50    0.20    --    0.00 -37.00 141.00   84
 20  \w    -75.00 -24.00   0.50    0.20    --    0.00 -19.00  60.00  102
 21  \w    -74.00  14.00   0.50    0.20    --    0.00 -37.00  30.00  176
 22  \w    -74.00 -22.00   0.50    0.80    --  -88.50  37.00 -63.00  104
 23  \w    -91.00 -26.00   0.50    0.80    --  -88.50 125.00  30.00  130
 24  \w    -68.00 -24.00   0.50    0.80    --  -88.50 125.00 -30.00   88
 25  \w    -89.00 -15.00   0.50    0.80    --  -88.50 125.00-120.00  148
 26  \w    -66.00 -39.00   0.50    0.20    --    0.00 165.00  -7.79   54
 27  \w   -155.00 -73.00   0.50    0.80    --  -88.50 -37.00 141.00  164
 28  \w    -90.00 -64.00   0.50    0.80    --  -88.50 -78.00 156.65   52
 29  \w    -89.00 -63.00   0.50    0.80    --  -88.50 -80.00 147.67   52
 30  \w    -91.00 -65.00   0.50    0.80    --  -88.50 -77.00 120.00   52
 31  \w    -89.00 -63.00   0.50    0.80    --  -88.50 -80.00 167.64   52
 32  \w    -87.00 -62.00   0.50    0.80    --  -88.50 -83.00 110.63   50
 33  \w    -91.00 -65.00   0.50    0.80    --  -88.50 -78.00  72.55   52
 34  \w    -92.00 -67.00   0.50    0.80    --  -88.50 -70.00  43.99   50
 35  \w    -90.00 -65.00   0.50    0.80    --  -88.50 -76.00  -4.97   50
 36  \w    -94.00 -68.00   0.50    0.80    --  -88.50 -68.00   2.07   52
 37  \w    -91.00 -65.00   0.50    0.80    --  -88.50 -77.00   0.00   52
 38  \w    -91.00 -65.00   0.50    0.80    --  -88.50 -77.00 -60.00   52
 39  \w    -92.00 -66.00   0.50    0.80    --  -88.50 -74.00 -76.97   52
 40  \w    -93.00 -67.00   0.50    0.80    --  -88.50 -71.00 -76.76   52
 41  \w    -90.00 -65.00   0.50    0.80    --  -88.50 -77.00-120.00   50
 42  \w    -87.00 -62.00   0.50    0.80    --  -88.50 -83.00-164.38   50
 43  \w    -91.00 -65.00   0.50    0.80    --  -88.50 -77.00-150.00   52
 44  \w    -90.00 -64.00   0.50    0.80    --  -88.50 -79.00-138.34   52
 45  \w    -92.00 -66.00   0.50    0.80    --  -88.50 -73.00 -88.91   52
 46  \w    -90.00 -65.00   0.50    0.80    --  -88.50 -77.00 -30.00   50
 47  \w    -89.00 -63.00   0.50    0.80    --  -88.50 -83.00  20.04   52
 48  \w    -89.00 -63.00   0.50    0.80    --  -88.50 -81.00  37.45   52
 49  \w    -94.00 -68.00   0.50    0.80    --  -88.50 -69.00  98.36   52
 50  \w    -91.00 -65.00   0.50    0.80    --  -88.50 -77.00  60.00   52
 51  \w    -93.00 -67.00   0.50    0.80    --  -88.50 -71.00  74.78   52
 52  \w    -87.00 -62.00   0.50    0.80    --  -88.50 -82.00  28.09   50
 53  \w    -90.00 -64.00   0.50    0.80    --  -88.50 -79.00  -6.36   52
 54  \w    -92.00 -62.00   0.50    0.80    --  -88.50 -83.00 -13.28   60
 55  \w    -93.00 -67.00   0.50    0.80    --  -88.50 -71.00 -62.54   52
 56  \w    -87.00 -62.00   0.50    0.80    --  -88.50 -82.00-122.82   50
 57  \w    -91.00 -65.00   0.50    0.80    --  -88.50 -77.00 -90.00   52
 58  \w    -90.00 -65.00   0.50    0.80    --  -88.50 -77.00-101.72   50
 59  \w    -95.00 -69.00   0.50    0.80    --  -88.50 -65.00 -59.31   52
 60  \w    -99.00 -73.00   0.50    0.80    --  -88.50 -43.00 -59.23   52
 61  \w    -87.00 -62.00   0.50    0.80    --  -88.50 -82.00-100.35   50
 62  \w    -90.00 -64.00   0.50    0.80    --  -88.50 -78.00-154.92   52
 63  \w    -99.00 -73.00   0.50    0.80    --  -88.50 -57.00-150.00   52
 64  \w    -96.00 -65.00   0.50    0.80    --  -88.50 -77.00-180.00   62
 65  \w   -108.00 -74.00   0.50    0.80    --  -88.50 -42.00-161.00   68
 66  \w    -97.00 -64.00   0.50    0.80    --  -88.50 -78.00-163.33   66
 67  \w    -99.00 -74.00   0.50    0.80    --  -88.50 -41.00-152.09   50
 68  \w   -100.00 -74.00   0.50    0.80    --  -88.50 -39.00-127.73   52
 69  \w    -97.00 -72.00   0.50    0.80    --  -88.50 -56.00-164.27   50
 70  \w    -98.00 -73.00   0.50    0.80    --  -88.50 -55.00-117.74   50
 71  \w   -128.00 -74.00   0.50    0.80    --  -88.50 -42.00-103.25  108
 72  \w   -143.00-117.00   0.50    0.80    --  -88.50 -77.00-120.00   52
 73  \w   -148.00 -72.00   0.50    0.80    --  -88.50 -51.00-175.49  152
 74  \w   -134.00 -74.00   0.50    0.80    --  -88.50 -35.00 -84.80  120
 75  \w   -112.00 -70.00   0.50    0.80    --  -88.50 -64.00  51.56   84
 76  \w    -87.00 -62.00   0.50    0.80    --  -88.50 -82.00  57.04   50
 77  \w    -93.00 -67.00   0.50    0.80    --  -88.50 -71.00 116.68   52
 78  \w    -92.00 -67.00   0.50    0.80    --  -88.50 -71.00 138.58   50
 79  \w    -90.00 -65.00   0.50    0.80    --  -88.50 -75.00  93.79   50
 80  \w    -90.00 -65.00   0.50    0.80    --  -88.50 -76.00 131.56   50
 81  \w    -90.00 -65.00   0.50    0.80    --  -88.50 -77.00  90.00   50
 82  \w    -87.00 -62.00   0.50    0.80    --  -88.50 -83.00 145.23   50
 83  \w    -88.00 -63.00   0.50    0.80    --  -88.50 -81.00 176.07   50
 84  \w   -101.00 -73.00   0.50    0.80    --  -88.50 -46.00  85.93   56
 85  \w    -99.00 -66.00   0.50    0.80    --  -88.50 -73.00  35.41   66
 86  \w   -121.00 -67.00   0.50    0.80    --  -88.50 -70.00  67.52  108
 87  \w   -129.00 -74.00   0.50    0.80    --  -88.50 -46.00 121.43  110
 88  \w   -154.00-128.00   0.50    0.80    --  -88.50 -76.00  -4.97   52
 89  \w   -156.00-117.00   0.50    0.80    --  -88.50 -64.00  51.56   78
 90  \w   -151.00 -74.00   0.50    0.80    --  -88.50 -51.00  -4.77  154
 91  \w   -150.00-124.00   0.50    0.80    --  -88.50 -78.00-154.92   52
 92  \w   -152.00 -91.00   0.50    0.80    --  -88.50-125.00 -90.00  122
 93  \w   -125.00 -73.00   0.50    0.80    --  -88.50 -43.00 -37.47  104
 94  \w   -152.00-127.00   0.50    0.80    --  -88.50 -82.00  28.09   50
 95  \w   -161.00 -73.00   0.50    0.80    --  -88.50 -37.00  60.00  176
 96  \w    -70.00  11.00   0.50    0.20    --    0.00 -57.00 -90.00  162
 97  \w    -69.00 -33.00   0.50    0.20    --    0.00 -37.00 -90.00   72
 98  \w    -74.00 -36.00   0.50    0.20    --    0.00 -37.00-150.00   76
 99  \w   -157.00-110.00   0.50    0.80    --  -88.50 -77.00-101.72   94
100  \w   -160.00-134.00   0.50    0.80    --  -88.50 -71.00  74.78   52
101  \w   -157.00-131.00   0.50    0.80    --  -88.50 -69.00  98.36   52
102  \w   -158.00-132.00   0.50    0.80    --  -88.50 -83.00 110.63   52
103  \w   -157.00-132.00   0.50    0.80    --  -88.50 -76.00 131.56   50
;
_diffrn_measurement_device 'four-circle diffractometer'
_diffrn_measurement_device_type 'XtaLAB Synergy, Dualflex, HyPix'
_diffrn_measurement_method '\w scans'
_diffrn_orient_matrix_type 'CrysAlisPro convention (1999,Acta A55,543-557)'
_diffrn_orient_matrix_UB_11 0.1352350000
_diffrn_orient_matrix_UB_12 0.0417719000
_diffrn_orient_matrix_UB_13 -0.0121463000
_diffrn_orient_matrix_UB_21 0.0308985000
_diffrn_orient_matrix_UB_22 -0.1268895000
_diffrn_orient_matrix_UB_23 -0.0098128000
_diffrn_orient_matrix_UB_31 -0.0674551000
_diffrn_orient_matrix_UB_32 0.0255520000
_diffrn_orient_matrix_UB_33 -0.0288380000
_diffrn_radiation_monochromator mirror
_diffrn_radiation_probe x-ray
_diffrn_radiation_type CuK\a
_diffrn_radiation_wavelength 1.54184
_diffrn_reflns_av_R_equivalents 0.0870
_diffrn_reflns_av_unetI/netI 0.0260
_diffrn_reflns_Laue_measured_fraction_full 0.977
_diffrn_reflns_Laue_measured_fraction_max 1.000
_diffrn_reflns_limit_h_max 11
_diffrn_reflns_limit_h_min -11
_diffrn_reflns_limit_k_max 13
_diffrn_reflns_limit_k_min -13
_diffrn_reflns_limit_l_max 55
_diffrn_reflns_limit_l_min -55
_diffrn_reflns_number 144438
_diffrn_reflns_point_group_measured_fraction_full 0.976
_diffrn_reflns_point_group_measured_fraction_max 1.000
_diffrn_reflns_theta_full 67.684
_diffrn_reflns_theta_max 66.576
_diffrn_reflns_theta_min 3.763
_diffrn_source 'micro-focus sealed X-ray tube'
_diffrn_source_type 'PhotonJet (Cu) X-ray Source'
_exptl_absorpt_coefficient_mu 1.348
_exptl_absorpt_correction_T_max 1.00000
_exptl_absorpt_correction_T_min 0.48612
_exptl_absorpt_correction_type multi-scan
_exptl_absorpt_process_details
;
CrysAlisPro 1.171.40.53 (Rigaku Oxford Diffraction, 2019)
Empirical absorption correction using spherical harmonics,
 implemented in SCALE3 ABSPACK scaling algorithm.
;
_exptl_crystal_colour 'clear light colourless'
_exptl_crystal_colour_lustre clear
_exptl_crystal_colour_modifier light
_exptl_crystal_colour_primary colourless
_exptl_crystal_density_diffrn 1.274
_exptl_crystal_description block
_exptl_crystal_F_000 2160
_exptl_crystal_size_max 0.1
_exptl_crystal_size_mid 0.05
_exptl_crystal_size_min 0.05
_refine_diff_density_max 0.381
_refine_diff_density_min -0.311
_refine_diff_density_rms 0.039
_refine_ls_abs_structure_details
;
 Flack x determined using 3948 quotients [(I+)-(I-)]/[(I+)+(I-)]
 (Parsons and Flack (2004), Acta Cryst. A60, s61).
;
_refine_ls_abs_structure_Flack 0.019(6)
_refine_ls_extinction_method none
_refine_ls_goodness_of_fit_ref 1.049
_refine_ls_hydrogen_treatment constr
_refine_ls_matrix_type full
_refine_ls_number_parameters 671
_refine_ls_number_reflns 9386
_refine_ls_number_restraints 0
_refine_ls_restrained_S_all 1.049
_refine_ls_R_factor_all 0.0356
_refine_ls_R_factor_gt 0.0348
_refine_ls_shift/su_max 0.003
_refine_ls_shift/su_mean 0.000
_refine_ls_structure_factor_coef Fsqd
_refine_ls_weighting_details
;
 w=1/[\s^2^(Fo^2^)+(0.0371P)^2^+3.1466P]
 where P=(Fo^2^+2Fc^2^)/3
;
_refine_ls_weighting_scheme calc
_refine_ls_wR_factor_gt 0.0871
_refine_ls_wR_factor_ref 0.0876
_reflns_Friedel_coverage 0.774
_reflns_Friedel_fraction_full 0.975
_reflns_Friedel_fraction_max 1.000
_reflns_number_gt 9184
_reflns_number_total 9386
_reflns_threshold_expression 'I > 2\s(I)'
_cod_data_source_file ja0c01918_si_003.cif
_cod_data_source_block C32NO3SH31
_cod_depositor_comments 'Adding full bibliography for 4134716--4134718.cif.'
_cod_database_code 4134716
_shelxl_version_number 2013-2
_shelx_space_group_comment
;
The symmetry employed for this shelxl refinement is uniquely defined
by the following loop, which should always be used as a source of
symmetry information in preference to the above space-group names.
They are only intended as comments.
;
_diffrn_oxdiff_ac3_digest_frames
;
01e3102f7abea3ed97c161d2001e27ca4f07952f0d1
;
_reflns_odcompleteness_completeness 99.96
_reflns_odcompleteness_iscentric 1
_reflns_odcompleteness_theta 63.60
_olex2_refinement_description
;
1. Fixed Uiso
 At 1.2 times of:
  All C(H) groups, All C(H,H) groups
 At 1.5 times of:
  All C(H,H,H) groups
2.a Ternary CH refined with riding coordinates:
 C41(H41), C14(H14), C19(H19), C47(H47)
2.b Secondary CH2 refined with riding coordinates:
 C12(H12A,H12B), C42(H42A,H42B), C44(H44A,H44B), C17(H17A,H17B), C15(H15A,
 H15B), C46(H46A,H46B), C16(H16A,H16B), C43(H43A,H43B)
2.c Aromatic/amide H refined with riding coordinates:
 C28(H28), C27(H27), C10(H10), C57(H57), C6(H6), C63(H63), C36(H36), C60(H60),
 C39(H39), C59(H59), C30(H30), C56(H56), C38(H38), C21(H21), C25(H25), C22(H22),
  C24(H24), C8(H8), C62(H62), C31(H31), C35(H35), C23(H23), C7(H7), C50(H50),
 C53(H53), C4(H4), C49(H49), C51(H51), C3(H3), C52(H52)
2.d Idealised Me refined as rotating group:
 C32(H32A,H32B,H32C), C64(H64A,H64B,H64C), C1(H1A,H1B,H1C), C33(H33A,H33B,H33C)
;
_olex2_submission_special_instructions 'No special instructions were received'
_oxdiff_exptl_absorpt_empirical_details
;
Empirical correction (ABSPACK) includes:
- Absorption correction using spherical harmonics
- Frame scaling
;
_oxdiff_exptl_absorpt_empirical_full_max 2.810
_oxdiff_exptl_absorpt_empirical_full_min 0.437

loop_
_space_group_symop_operation_xyz
'x, y, z'
'-x+1/2, -y, z+1/2'
'-x, y+1/2, -z+1/2'
'x+1/2, -y+1/2, -z'

loop_
_atom_site_label
_atom_site_type_symbol
_atom_site_fract_x
_atom_site_fract_y
_atom_site_fract_z
_atom_site_U_iso_or_equiv
_atom_site_adp_type
_atom_site_occupancy
_atom_site_site_symmetry_order
_atom_site_calc_flag
_atom_site_refinement_flags_posn
_atom_site_refinement_flags_adp
_atom_site_refinement_flags_occupancy
_atom_site_disorder_assembly
_atom_site_disorder_group
S2 S 0.88475(6) 0.48017(6) 0.74051(2) 0.02240(15) Uani 1 1 d . . . . .
S1 S 0.79302(7) 0.90812(6) 0.57492(2) 0.02345(16) Uani 1 1 d . . . . .
O2 O 0.8901(2) 0.91445(19) 0.55258(4) 0.0281(5) Uani 1 1 d . . . . .
O1 O 0.7932(2) 0.81300(18) 0.59473(5) 0.0295(5) Uani 1 1 d . . . . .
O6 O 0.92844(19) 0.5256(2) 0.76700(4) 0.0280(5) Uani 1 1 d . . . . .
O5 O 0.9167(2) 0.36185(18) 0.73212(4) 0.0267(5) Uani 1 1 d . . . . .
O3 O 0.5813(2) 1.03919(19) 0.39531(4) 0.0318(5) Uani 1 1 d . . . . .
O4 O 0.2353(2) 0.0674(2) 0.64615(5) 0.0364(5) Uani 1 1 d . . . . .
N2 N 0.7192(2) 0.4871(2) 0.74108(5) 0.0221(5) Uani 1 1 d . . . . .
N1 N 0.6460(2) 0.9045(2) 0.55866(5) 0.0232(5) Uani 1 1 d . . . . .
C11 C 0.4879(3) 0.9610(2) 0.52884(6) 0.0200(6) Uani 1 1 d . . . . .
C28 C 0.5817(3) 1.1017(2) 0.44503(6) 0.0233(6) Uani 1 1 d . . . . .
H28 H 0.6479 1.1579 0.4418 0.028 Uiso 1 1 calc R . . . .
C18 C 0.3795(3) 0.9858(2) 0.50753(6) 0.0209(6) Uani 1 1 d . . . . .
C9 C 0.4266(3) 0.9093(2) 0.55334(6) 0.0209(6) Uani 1 1 d . . . . .
C20 C 0.3607(3) 1.2039(3) 0.52622(6) 0.0228(6) Uani 1 1 d . . . . .
C40 C 0.3696(3) 0.4638(2) 0.71465(6) 0.0206(6) Uani 1 1 d . . . . .
C45 C 0.3716(3) 0.5953(2) 0.75258(6) 0.0232(6) Uani 1 1 d . . . . .
C27 C 0.5280(3) 1.0874(2) 0.47195(6) 0.0214(6) Uani 1 1 d . . . . .
H27 H 0.5593 1.1344 0.4867 0.026 Uiso 1 1 calc R . . . .
C29 C 0.5362(3) 1.0318(3) 0.42284(6) 0.0238(6) Uani 1 1 d . . . . .
C10 C 0.6219(3) 0.9592(2) 0.53240(6) 0.0213(6) Uani 1 1 d . . . . .
H10 H 0.6859 0.9885 0.5199 0.026 Uiso 1 1 calc R . . . .
C37 C 0.3337(3) 0.3607(2) 0.69603(6) 0.0210(6) Uani 1 1 d . . . . .
C57 C 0.6413(3) 0.5653(2) 0.75757(6) 0.0214(6) Uani 1 1 d . . . . .
H57 H 0.6710 0.6143 0.7722 0.026 Uiso 1 1 calc R . . . .
C55 C 0.5149(3) 0.5546(2) 0.74783(6) 0.0217(6) Uani 1 1 d . . . . .
C58 C 0.9366(3) 0.5745(3) 0.71300(6) 0.0224(6) Uani 1 1 d . . . . .
C34 C 0.2730(3) 0.1639(3) 0.66173(6) 0.0266(6) Uani 1 1 d . . . . .
C6 C 0.7543(3) 1.0455(3) 0.62182(7) 0.0297(7) Uani 1 1 d . . . . .
H6 H 0.7368 0.9763 0.6318 0.036 Uiso 1 1 calc R . . . .
C63 C 0.9487(3) 0.5311(3) 0.68551(6) 0.0244(6) Uani 1 1 d . . . . .
H63 H 0.9314 0.4519 0.6817 0.029 Uiso 1 1 calc R . . . .
C36 C 0.2110(3) 0.3022(2) 0.69833(6) 0.0230(6) Uani 1 1 d . . . . .
H36 H 0.1484 0.3289 0.7115 0.028 Uiso 1 1 calc R . . . .
C5 C 0.7914(3) 1.0419(3) 0.59342(6) 0.0252(6) Uani 1 1 d . . . . .
C60 C 1.0021(3) 0.7664(3) 0.69700(6) 0.0265(6) Uani 1 1 d . . . . .
H60 H 1.0203 0.8453 0.7009 0.032 Uiso 1 1 calc R . . . .
C39 C 0.3943(3) 0.2220(3) 0.65859(6) 0.0272(6) Uani 1 1 d . . . . .
H39 H 0.4563 0.1959 0.6452 0.033 Uiso 1 1 calc R . . . .
C41 C 0.2967(3) 0.4813(2) 0.74360(6) 0.0224(6) Uani 1 1 d . . . . .
H41 H 0.2015 0.4980 0.7405 0.027 Uiso 1 1 calc R . . . .
C59 C 0.9639(3) 0.6925(3) 0.71899(6) 0.0249(6) Uani 1 1 d . . . . .
H59 H 0.9567 0.7211 0.7375 0.030 Uiso 1 1 calc R . . . .
C13 C 0.2774(3) 0.9013(2) 0.54713(6) 0.0224(6) Uani 1 1 d . . . . .
C12 C 0.2219(3) 1.0288(3) 0.54765(6) 0.0244(6) Uani 1 1 d . . . . .
H12A H 0.2471 1.0691 0.5651 0.029 Uiso 1 1 calc R . . . .
H12B H 0.1250 1.0291 0.5460 0.029 Uiso 1 1 calc R . . . .
C54 C 0.5125(3) 0.4731(2) 0.72460(6) 0.0207(6) Uani 1 1 d . . . . .
C30 C 0.4370(3) 0.9473(2) 0.42783(6) 0.0251(6) Uani 1 1 d . . . . .
H30 H 0.4066 0.8998 0.4130 0.030 Uiso 1 1 calc R . . . .
C42 C 0.3144(3) 0.4006(3) 0.76915(6) 0.0266(6) Uani 1 1 d . . . . .
H42A H 0.3996 0.3597 0.7683 0.032 Uiso 1 1 calc R . . . .
H42B H 0.2429 0.3429 0.7702 0.032 Uiso 1 1 calc R . . . .
C56 C 0.6385(3) 0.4318(2) 0.72037(6) 0.0209(6) Uani 1 1 d . . . . .
H56 H 0.6661 0.3779 0.7066 0.025 Uiso 1 1 calc R . . . .
C38 C 0.4228(3) 0.3195(3) 0.67552(6) 0.0247(6) Uani 1 1 d . . . . .
H38 H 0.5040 0.3584 0.6731 0.030 Uiso 1 1 calc R . . . .
C26 C 0.4279(3) 1.0039(2) 0.47754(6) 0.0217(6) Uani 1 1 d . . . . .
C21 C 0.4378(3) 1.2242(3) 0.55057(6) 0.0268(6) Uani 1 1 d . . . . .
H21 H 0.4459 1.1651 0.5642 0.032 Uiso 1 1 calc R . . . .
C25 C 0.3519(3) 1.2946(3) 0.50632(7) 0.0251(6) Uani 1 1 d . . . . .
H25 H 0.3004 1.2835 0.4901 0.030 Uiso 1 1 calc R . . . .
C61 C 1.0140(3) 0.7256(3) 0.66928(7) 0.0254(6) Uani 1 1 d . . . . .
C44 C 0.3283(3) 0.6134(3) 0.78328(7) 0.0274(7) Uani 1 1 d . . . . .
H44A H 0.2452 0.6576 0.7842 0.033 Uiso 1 1 calc R . . . .
H44B H 0.3965 0.6553 0.7939 0.033 Uiso 1 1 calc R . . . .
C14 C 0.2848(3) 0.8805(2) 0.51466(6) 0.0228(6) Uani 1 1 d . . . . .
H14 H 0.1966 0.8932 0.5060 0.027 Uiso 1 1 calc R . . . .
C48 C 0.4136(3) 0.6205(3) 0.67527(7) 0.0265(6) Uani 1 1 d . . . . .
C19 C 0.2890(3) 1.0887(2) 0.52090(6) 0.0223(6) Uani 1 1 d . . . . .
H19 H 0.2173 1.1050 0.5072 0.027 Uiso 1 1 calc R . . . .
C22 C 0.5021(3) 1.3311(3) 0.55463(7) 0.0311(7) Uani 1 1 d . . . . .
H22 H 0.5520 1.3435 0.5711 0.037 Uiso 1 1 calc R . . . .
C24 C 0.4182(3) 1.4014(3) 0.51016(7) 0.0296(7) Uani 1 1 d . . . . .
H24 H 0.4122 1.4601 0.4964 0.036 Uiso 1 1 calc R . . . .
C8 C 0.5227(3) 0.8770(2) 0.57184(6) 0.0224(6) Uani 1 1 d . . . . .
H8 H 0.5104 0.8434 0.5897 0.027 Uiso 1 1 calc R . . . .
C62 C 0.9865(3) 0.6062(3) 0.66383(6) 0.0262(6) Uani 1 1 d . . . . .
H62 H 0.9938 0.5773 0.6454 0.031 Uiso 1 1 calc R . . . .
C17 C 0.2059(3) 0.7929(3) 0.55874(7) 0.0274(6) Uani 1 1 d . . . . .
H17A H 0.1095 0.8029 0.5581 0.033 Uiso 1 1 calc R . . . .
H17B H 0.2328 0.7767 0.5782 0.033 Uiso 1 1 calc R . . . .
C31 C 0.3842(3) 0.9347(2) 0.45482(6) 0.0240(6) Uani 1 1 d . . . . .
H31 H 0.3178 0.8787 0.4579 0.029 Uiso 1 1 calc R . . . .
C15 C 0.3238(3) 0.7499(3) 0.51249(7) 0.0278(7) Uani 1 1 d . . . . .
H15A H 0.4201 0.7401 0.5138 0.033 Uiso 1 1 calc R . . . .
H15B H 0.2928 0.7159 0.4947 0.033 Uiso 1 1 calc R . . . .
C47 C 0.3329(3) 0.5908(3) 0.70128(6) 0.0233(6) Uani 1 1 d . . . . .
H47 H 0.2390 0.5870 0.6953 0.028 Uiso 1 1 calc R . . . .
C35 C 0.1803(3) 0.2058(3) 0.68151(6) 0.0256(6) Uani 1 1 d . . . . .
H35 H 0.0976 0.1688 0.6834 0.031 Uiso 1 1 calc R . . . .
C46 C 0.3391(3) 0.6777(3) 0.72744(7) 0.0250(6) Uani 1 1 d . . . . .
H46A H 0.4086 0.7366 0.7249 0.030 Uiso 1 1 calc R . . . .
H46B H 0.2540 0.7173 0.7302 0.030 Uiso 1 1 calc R . . . .
C23 C 0.4930(3) 1.4198(3) 0.53450(7) 0.0311(7) Uani 1 1 d . . . . .
H23 H 0.5369 1.4913 0.5373 0.037 Uiso 1 1 calc R . . . .
C7 C 0.7438(3) 1.1541(3) 0.63507(7) 0.0337(7) Uani 1 1 d . . . . .
H7 H 0.7213 1.1571 0.6543 0.040 Uiso 1 1 calc R . . . .
C50 C 0.6193(3) 0.6817(3) 0.65213(8) 0.0367(8) Uani 1 1 d . . . . .
H50 H 0.7057 0.7118 0.6534 0.044 Uiso 1 1 calc R . . . .
C53 C 0.3617(3) 0.5960(3) 0.64845(7) 0.0295(7) Uani 1 1 d . . . . .
H53 H 0.2742 0.5686 0.6469 0.035 Uiso 1 1 calc R . . . .
C4 C 0.8191(3) 1.1450(3) 0.57850(7) 0.0278(6) Uani 1 1 d . . . . .
H4 H 0.8465 1.1417 0.5596 0.033 Uiso 1 1 calc R . . . .
C32 C 0.6693(4) 1.1347(3) 0.38846(7) 0.0360(8) Uani 1 1 d . . . . .
H32A H 0.6851 1.1359 0.3683 0.054 Uiso 1 1 calc GR . . . .
H32B H 0.7528 1.1244 0.3983 0.054 Uiso 1 1 calc GR . . . .
H32C H 0.6291 1.2080 0.3942 0.054 Uiso 1 1 calc GR . . . .
C16 C 0.2523(3) 0.6923(3) 0.53831(7) 0.0326(7) Uani 1 1 d . . . . .
H16A H 0.3131 0.6394 0.5481 0.039 Uiso 1 1 calc R . . . .
H16B H 0.1756 0.6470 0.5319 0.039 Uiso 1 1 calc R . . . .
C49 C 0.5444(3) 0.6654(3) 0.67672(7) 0.0291(7) Uani 1 1 d . . . . .
H49 H 0.5813 0.6844 0.6943 0.035 Uiso 1 1 calc R . . . .
C2 C 0.7661(3) 1.2586(3) 0.62046(7) 0.0311(7) Uani 1 1 d . . . . .
C51 C 0.5667(4) 0.6537(3) 0.62578(8) 0.0388(8) Uani 1 1 d . . . . .
H51 H 0.6181 0.6632 0.6094 0.047 Uiso 1 1 calc R . . . .
C43 C 0.3093(3) 0.4863(3) 0.79499(7) 0.0339(7) Uani 1 1 d . . . . .
H43A H 0.2239 0.4796 0.8047 0.041 Uiso 1 1 calc R . . . .
H43B H 0.3799 0.4674 0.8084 0.041 Uiso 1 1 calc R . . . .
C3 C 0.8055(3) 1.2527(3) 0.59208(7) 0.0306(7) Uani 1 1 d . . . . .
H3 H 0.8230 1.3220 0.5821 0.037 Uiso 1 1 calc R . . . .
C64 C 1.0572(4) 0.8056(3) 0.64550(7) 0.0356(8) Uani 1 1 d . . . . .
H64A H 1.0747 0.8831 0.6529 0.053 Uiso 1 1 calc GR . . . .
H64B H 0.9874 0.8101 0.6315 0.053 Uiso 1 1 calc GR . . . .
H64C H 1.1371 0.7749 0.6369 0.053 Uiso 1 1 calc GR . . . .
C52 C 0.4373(4) 0.6114(3) 0.62391(7) 0.0377(8) Uani 1 1 d . . . . .
H52 H 0.4008 0.5932 0.6062 0.045 Uiso 1 1 calc R . . . .
C1 C 0.7466(4) 1.3772(3) 0.63435(8) 0.0439(9) Uani 1 1 d . . . . .
H1A H 0.6613 1.4090 0.6289 0.066 Uiso 1 1 calc GR . . . .
H1B H 0.8164 1.4298 0.6284 0.066 Uiso 1 1 calc GR . . . .
H1C H 0.7496 1.3683 0.6547 0.066 Uiso 1 1 calc GR . . . .
C33 C 0.3339(4) 0.0147(3) 0.62831(8) 0.0467(10) Uani 1 1 d . . . . .
H33A H 0.3618 0.0706 0.6141 0.070 Uiso 1 1 calc GR . . . .
H33B H 0.2967 -0.0536 0.6192 0.070 Uiso 1 1 calc GR . . . .
H33C H 0.4096 -0.0083 0.6396 0.070 Uiso 1 1 calc GR . . . .

loop_
_atom_site_aniso_label
_atom_site_aniso_U_11
_atom_site_aniso_U_22
_atom_site_aniso_U_33
_atom_site_aniso_U_23
_atom_site_aniso_U_13
_atom_site_aniso_U_12
S2 0.0142(3) 0.0258(3) 0.0272(4) 0.0028(3) -0.0001(3) 0.0010(3)
S1 0.0182(3) 0.0238(3) 0.0284(4) 0.0018(3) -0.0014(3) 0.0017(3)
O2 0.0164(9) 0.0337(11) 0.0343(12) -0.0013(9) 0.0027(8) 0.0032(9)
O1 0.0266(11) 0.0256(10) 0.0364(12) 0.0060(9) -0.0041(9) 0.0023(9)
O6 0.0196(10) 0.0395(12) 0.0250(10) 0.0049(9) 0.0021(8) 0.0035(9)
O5 0.0204(10) 0.0235(10) 0.0363(12) 0.0038(9) 0.0021(9) 0.0017(8)
O3 0.0432(13) 0.0312(11) 0.0211(10) 0.0007(9) 0.0032(9) -0.0083(10)
O4 0.0391(13) 0.0338(12) 0.0364(12) -0.0118(10) 0.0045(10) -0.0118(10)
N2 0.0128(10) 0.0243(12) 0.0293(13) -0.0002(10) 0.0006(9) -0.0003(9)
N1 0.0196(12) 0.0231(12) 0.0267(13) 0.0028(10) 0.0009(10) 0.0010(10)
C11 0.0204(13) 0.0168(13) 0.0230(14) -0.0020(11) 0.0007(11) 0.0005(11)
C28 0.0234(14) 0.0189(13) 0.0278(15) 0.0016(11) 0.0002(12) -0.0013(12)
C18 0.0196(13) 0.0188(13) 0.0244(14) -0.0020(11) -0.0015(11) 0.0002(11)
C9 0.0206(14) 0.0182(13) 0.0239(14) -0.0022(11) 0.0012(11) 0.0022(11)
C20 0.0177(14) 0.0240(14) 0.0268(15) -0.0011(12) 0.0019(11) 0.0031(11)
C40 0.0142(13) 0.0202(14) 0.0275(15) 0.0011(12) -0.0001(11) 0.0001(11)
C45 0.0153(13) 0.0203(14) 0.0339(16) -0.0027(12) 0.0013(11) -0.0004(11)
C27 0.0225(14) 0.0188(13) 0.0228(14) -0.0013(11) -0.0033(11) 0.0010(11)
C29 0.0261(14) 0.0235(14) 0.0217(14) 0.0031(12) 0.0003(11) 0.0030(12)
C10 0.0212(13) 0.0201(13) 0.0227(14) -0.0001(11) 0.0039(11) -0.0005(11)
C37 0.0176(13) 0.0190(13) 0.0266(15) 0.0016(11) -0.0029(11) -0.0007(11)
C57 0.0183(13) 0.0200(14) 0.0260(15) -0.0014(11) 0.0019(11) -0.0020(11)
C55 0.0168(13) 0.0207(14) 0.0275(15) 0.0018(11) 0.0013(11) 0.0003(11)
C58 0.0130(12) 0.0262(14) 0.0279(15) 0.0011(11) -0.0018(11) -0.0002(11)
C34 0.0323(16) 0.0224(14) 0.0251(15) -0.0012(12) -0.0029(13) -0.0034(13)
C6 0.0295(16) 0.0311(16) 0.0284(16) 0.0046(13) 0.0012(12) -0.0043(13)
C63 0.0187(13) 0.0242(14) 0.0302(15) -0.0019(12) -0.0023(11) -0.0020(12)
C36 0.0181(13) 0.0235(14) 0.0275(15) 0.0010(11) 0.0004(12) 0.0002(12)
C5 0.0198(13) 0.0257(14) 0.0300(15) 0.0003(12) -0.0022(12) 0.0003(12)
C60 0.0191(14) 0.0245(15) 0.0359(17) -0.0010(12) -0.0039(12) 0.0004(12)
C39 0.0258(15) 0.0284(15) 0.0274(16) -0.0028(12) 0.0010(12) 0.0010(13)
C41 0.0159(12) 0.0216(13) 0.0295(15) -0.0036(12) 0.0003(11) 0.0011(11)
C59 0.0215(14) 0.0269(15) 0.0264(15) -0.0058(12) -0.0040(12) 0.0038(12)
C13 0.0182(14) 0.0212(14) 0.0276(15) 0.0011(12) 0.0001(11) -0.0009(11)
C12 0.0183(13) 0.0257(14) 0.0291(15) 0.0012(12) 0.0022(12) 0.0025(12)
C54 0.0149(13) 0.0185(13) 0.0287(15) 0.0021(12) -0.0007(11) -0.0001(11)
C30 0.0287(15) 0.0218(14) 0.0248(15) -0.0012(11) -0.0048(12) -0.0027(12)
C42 0.0224(15) 0.0244(15) 0.0328(16) -0.0013(12) 0.0029(12) -0.0019(12)
C56 0.0191(14) 0.0201(13) 0.0237(14) -0.0001(11) -0.0012(11) -0.0014(11)
C38 0.0181(14) 0.0267(15) 0.0292(15) -0.0007(12) 0.0008(12) -0.0027(12)
C26 0.0174(13) 0.0205(13) 0.0272(15) 0.0019(11) 0.0002(11) 0.0029(11)
C21 0.0278(15) 0.0227(14) 0.0300(16) 0.0011(12) -0.0006(13) 0.0043(12)
C25 0.0198(14) 0.0264(15) 0.0291(16) -0.0011(12) 0.0013(12) 0.0037(12)
C61 0.0158(13) 0.0290(15) 0.0315(16) 0.0053(13) -0.0035(12) 0.0010(11)
C44 0.0237(15) 0.0263(16) 0.0323(16) -0.0066(13) 0.0022(12) 0.0016(12)
C14 0.0163(13) 0.0243(14) 0.0279(15) 0.0006(11) -0.0009(11) -0.0037(11)
C48 0.0224(15) 0.0211(14) 0.0361(17) 0.0035(12) 0.0001(13) 0.0015(11)
C19 0.0172(13) 0.0231(14) 0.0265(14) -0.0015(12) 0.0007(11) 0.0017(12)
C22 0.0283(16) 0.0309(16) 0.0342(17) -0.0069(14) -0.0037(13) -0.0013(13)
C24 0.0272(16) 0.0246(15) 0.0370(17) 0.0068(13) 0.0049(13) 0.0031(13)
C8 0.0190(14) 0.0227(14) 0.0253(15) 0.0022(11) 0.0027(11) -0.0012(11)
C62 0.0212(14) 0.0310(16) 0.0264(15) -0.0031(12) -0.0021(12) -0.0007(12)
C17 0.0210(14) 0.0275(15) 0.0336(16) 0.0031(13) 0.0018(13) -0.0010(12)
C31 0.0229(14) 0.0216(14) 0.0275(15) 0.0003(11) -0.0019(12) -0.0010(12)
C15 0.0280(16) 0.0236(15) 0.0318(16) -0.0031(13) 0.0032(13) -0.0043(12)
C47 0.0155(13) 0.0220(14) 0.0325(16) 0.0006(12) -0.0003(11) -0.0008(11)
C35 0.0239(15) 0.0256(15) 0.0273(15) 0.0028(12) -0.0011(12) -0.0047(12)
C46 0.0173(13) 0.0196(14) 0.0381(17) -0.0015(12) -0.0012(12) 0.0020(11)
C23 0.0243(15) 0.0229(15) 0.0460(19) -0.0041(14) 0.0026(14) -0.0022(13)
C7 0.0298(17) 0.0452(19) 0.0262(16) -0.0032(14) 0.0031(13) -0.0028(15)
C50 0.0250(16) 0.0268(16) 0.058(2) 0.0149(15) 0.0068(15) 0.0010(13)
C53 0.0247(15) 0.0300(16) 0.0339(17) 0.0051(13) -0.0002(13) -0.0003(13)
C4 0.0278(16) 0.0299(16) 0.0256(15) 0.0019(13) 0.0026(12) -0.0036(13)
C32 0.044(2) 0.0346(18) 0.0296(17) 0.0016(14) 0.0084(14) -0.0080(15)
C16 0.0374(18) 0.0225(15) 0.0378(18) 0.0001(13) 0.0042(14) -0.0040(13)
C49 0.0221(15) 0.0250(15) 0.0402(18) 0.0053(13) -0.0009(13) -0.0020(12)
C2 0.0204(15) 0.0353(17) 0.0376(18) -0.0079(14) -0.0014(13) -0.0048(13)
C51 0.0399(19) 0.0357(18) 0.0408(19) 0.0161(15) 0.0116(16) 0.0077(16)
C43 0.0372(17) 0.0308(17) 0.0336(17) -0.0023(14) 0.0058(14) -0.0029(15)
C3 0.0297(16) 0.0281(16) 0.0340(17) 0.0019(13) -0.0005(14) -0.0070(14)
C64 0.0329(17) 0.0365(18) 0.0375(18) 0.0081(14) -0.0011(14) -0.0052(15)
C52 0.043(2) 0.0376(18) 0.0326(18) 0.0073(14) 0.0000(15) 0.0051(16)
C1 0.042(2) 0.042(2) 0.048(2) -0.0153(17) 0.0080(17) -0.0124(16)
C33 0.056(2) 0.042(2) 0.042(2) -0.0173(17) 0.0150(17) -0.0137(18)

loop_
_atom_type_symbol
_atom_type_description
_atom_type_scat_dispersion_real
_atom_type_scat_dispersion_imag
_atom_type_scat_source
C C 0.0181 0.0091 'International Tables Vol C Tables 4.2.6.8 and 6.1.1.4'
H H 0.0000 0.0000 'International Tables Vol C Tables 4.2.6.8 and 6.1.1.4'
N N 0.0311 0.0180 'International Tables Vol C Tables 4.2.6.8 and 6.1.1.4'
O O 0.0492 0.0322 'International Tables Vol C Tables 4.2.6.8 and 6.1.1.4'
S S 0.3331 0.5567 'International Tables Vol C Tables 4.2.6.8 and 6.1.1.4'

loop_
_geom_angle_atom_site_label_1
_geom_angle_atom_site_label_2
_geom_angle_atom_site_label_3
_geom_angle
_geom_angle_site_symmetry_1
_geom_angle_site_symmetry_3
_geom_angle_publ_flag
O6 S2 O5 120.86(13) . . ?
O6 S2 N2 106.03(12) . . ?
O6 S2 C58 109.62(14) . . ?
O5 S2 N2 105.75(12) . . ?
O5 S2 C58 107.50(13) . . ?
N2 S2 C58 106.13(13) . . ?
O2 S1 N1 105.30(12) . . ?
O2 S1 C5 109.14(14) . . ?
O1 S1 O2 121.10(13) . . ?
O1 S1 N1 106.53(13) . . ?
O1 S1 C5 109.32(13) . . ?
N1 S1 C5 104.05(13) . . ?
C29 O3 C32 117.3(2) . . ?
C34 O4 C33 117.3(3) . . ?
C57 N2 S2 126.12(19) . . ?
C56 N2 S2 122.54(19) . . ?
C56 N2 C57 110.1(2) . . ?
C10 N1 S1 123.2(2) . . ?
C10 N1 C8 109.5(2) . . ?
C8 N1 S1 125.2(2) . . ?
C9 C11 C18 107.8(2) . . ?
C10 C11 C18 143.2(3) . . ?
C10 C11 C9 108.6(2) . . ?
C27 C28 H28 120.2 . . ?
C27 C28 C29 119.6(3) . . ?
C29 C28 H28 120.2 . . ?
C11 C18 C26 114.8(2) . . ?
C11 C18 C14 98.7(2) . . ?
C11 C18 C19 106.3(2) . . ?
C26 C18 C14 120.1(2) . . ?
C26 C18 C19 116.7(2) . . ?
C14 C18 C19 97.5(2) . . ?
C11 C9 C13 106.8(2) . . ?
C8 C9 C11 109.0(2) . . ?
C8 C9 C13 143.8(3) . . ?
C21 C20 C19 122.6(3) . . ?
C25 C20 C21 117.6(3) . . ?
C25 C20 C19 119.8(3) . . ?
C37 C40 C41 119.7(2) . . ?
C37 C40 C54 117.5(2) . . ?
C37 C40 C47 114.3(2) . . ?
C41 C40 C47 96.9(2) . . ?
C54 C40 C41 99.4(2) . . ?
C54 C40 C47 105.9(2) . . ?
C55 C45 C41 99.3(2) . . ?
C55 C45 C46 105.6(2) . . ?
C44 C45 C55 116.6(2) . . ?
C44 C45 C41 103.5(2) . . ?
C44 C45 C46 125.9(2) . . ?
C46 C45 C41 101.2(2) . . ?
C28 C27 H27 119.1 . . ?
C28 C27 C26 121.8(3) . . ?
C26 C27 H27 119.1 . . ?
O3 C29 C28 124.6(3) . . ?
O3 C29 C30 115.6(3) . . ?
C28 C29 C30 119.8(3) . . ?
N1 C10 H10 126.7 . . ?
C11 C10 N1 106.6(2) . . ?
C11 C10 H10 126.7 . . ?
C36 C37 C40 122.2(3) . . ?
C38 C37 C40 120.7(2) . . ?
C38 C37 C36 117.1(3) . . ?
N2 C57 H57 127.1 . . ?
C55 C57 N2 105.9(2) . . ?
C55 C57 H57 127.1 . . ?
C57 C55 C45 143.5(3) . . ?
C57 C55 C54 109.4(2) . . ?
C54 C55 C45 107.0(2) . . ?
C63 C58 S2 119.7(2) . . ?
C63 C58 C59 120.8(3) . . ?
C59 C58 S2 119.5(2) . . ?
O4 C34 C39 124.3(3) . . ?
O4 C34 C35 116.4(3) . . ?
C39 C34 C35 119.3(3) . . ?
C5 C6 H6 120.6 . . ?
C7 C6 H6 120.6 . . ?
C7 C6 C5 118.7(3) . . ?
C58 C63 H63 120.2 . . ?
C62 C63 C58 119.5(3) . . ?
C62 C63 H63 120.2 . . ?
C37 C36 H36 119.2 . . ?
C35 C36 C37 121.6(3) . . ?
C35 C36 H36 119.2 . . ?
C6 C5 S1 120.5(2) . . ?
C6 C5 C4 120.9(3) . . ?
C4 C5 S1 118.4(2) . . ?
C59 C60 H60 119.2 . . ?
C59 C60 C61 121.6(3) . . ?
C61 C60 H60 119.2 . . ?
C34 C39 H39 120.2 . . ?
C34 C39 C38 119.7(3) . . ?
C38 C39 H39 120.2 . . ?
C40 C41 H41 110.3 . . ?
C45 C41 C40 96.8(2) . . ?
C45 C41 H41 110.3 . . ?
C42 C41 C40 124.1(2) . . ?
C42 C41 C45 103.2(2) . . ?
C42 C41 H41 110.3 . . ?
C58 C59 H59 120.6 . . ?
C60 C59 C58 118.9(3) . . ?
C60 C59 H59 120.6 . . ?
C9 C13 C12 107.0(2) . . ?
C9 C13 C14 98.7(2) . . ?
C9 C13 C17 116.0(2) . . ?
C14 C13 C12 100.1(2) . . ?
C17 C13 C12 125.4(2) . . ?
C17 C13 C14 104.7(2) . . ?
C13 C12 H12A 111.0 . . ?
C13 C12 H12B 111.0 . . ?
C13 C12 C19 103.6(2) . . ?
H12A C12 H12B 109.0 . . ?
C19 C12 H12A 111.0 . . ?
C19 C12 H12B 111.0 . . ?
C55 C54 C40 107.3(2) . . ?
C56 C54 C40 144.0(3) . . ?
C56 C54 C55 108.6(2) . . ?
C29 C30 H30 120.2 . . ?
C31 C30 C29 119.7(3) . . ?
C31 C30 H30 120.2 . . ?
C41 C42 H42A 111.0 . . ?
C41 C42 H42B 111.0 . . ?
C41 C42 C43 103.8(2) . . ?
H42A C42 H42B 109.0 . . ?
C43 C42 H42A 111.0 . . ?
C43 C42 H42B 111.0 . . ?
N2 C56 H56 127.0 . . ?
C54 C56 N2 106.0(2) . . ?
C54 C56 H56 127.0 . . ?
C37 C38 H38 118.9 . . ?
C39 C38 C37 122.1(3) . . ?
C39 C38 H38 118.9 . . ?
C27 C26 C18 119.8(2) . . ?
C31 C26 C18 122.7(2) . . ?
C31 C26 C27 117.3(3) . . ?
C20 C21 H21 119.6 . . ?
C22 C21 C20 120.8(3) . . ?
C22 C21 H21 119.6 . . ?
C20 C25 H25 119.2 . . ?
C24 C25 C20 121.7(3) . . ?
C24 C25 H25 119.2 . . ?
C60 C61 C62 118.4(3) . . ?
C60 C61 C64 121.5(3) . . ?
C62 C61 C64 120.1(3) . . ?
C45 C44 H44A 110.9 . . ?
C45 C44 H44B 110.9 . . ?
C45 C44 C43 104.3(2) . . ?
H44A C44 H44B 108.9 . . ?
C43 C44 H44A 110.9 . . ?
C43 C44 H44B 110.9 . . ?
C18 C14 H14 110.1 . . ?
C13 C14 C18 97.1(2) . . ?
C13 C14 H14 110.1 . . ?
C15 C14 C18 124.7(2) . . ?
C15 C14 C13 103.0(2) . . ?
C15 C14 H14 110.1 . . ?
C53 C48 C47 119.5(3) . . ?
C53 C48 C49 117.6(3) . . ?
C49 C48 C47 122.7(3) . . ?
C18 C19 H19 107.0 . . ?
C20 C19 C18 115.2(2) . . ?
C20 C19 C12 116.2(2) . . ?
C20 C19 H19 107.0 . . ?
C12 C19 C18 103.9(2) . . ?
C12 C19 H19 107.0 . . ?
C21 C22 H22 119.6 . . ?
C23 C22 C21 120.7(3) . . ?
C23 C22 H22 119.6 . . ?
C25 C24 H24 120.1 . . ?
C23 C24 C25 119.8(3) . . ?
C23 C24 H24 120.1 . . ?
N1 C8 H8 126.9 . . ?
C9 C8 N1 106.2(2) . . ?
C9 C8 H8 126.9 . . ?
C63 C62 C61 120.9(3) . . ?
C63 C62 H62 119.6 . . ?
C61 C62 H62 119.6 . . ?
C13 C17 H17A 111.1 . . ?
C13 C17 H17B 111.1 . . ?
C13 C17 C16 103.3(2) . . ?
H17A C17 H17B 109.1 . . ?
C16 C17 H17A 111.1 . . ?
C16 C17 H17B 111.1 . . ?
C30 C31 C26 121.8(3) . . ?
C30 C31 H31 119.1 . . ?
C26 C31 H31 119.1 . . ?
C14 C15 H15A 111.0 . . ?
C14 C15 H15B 111.0 . . ?
C14 C15 C16 103.7(2) . . ?
H15A C15 H15B 109.0 . . ?
C16 C15 H15A 111.0 . . ?
C16 C15 H15B 111.0 . . ?
C40 C47 H47 106.8 . . ?
C48 C47 C40 113.3(2) . . ?
C48 C47 H47 106.8 . . ?
C48 C47 C46 118.3(2) . . ?
C46 C47 C40 104.1(2) . . ?
C46 C47 H47 106.8 . . ?
C34 C35 H35 119.9 . . ?
C36 C35 C34 120.2(3) . . ?
C36 C35 H35 119.9 . . ?
C45 C46 C47 103.2(2) . . ?
C45 C46 H46A 111.1 . . ?
C45 C46 H46B 111.1 . . ?
C47 C46 H46A 111.1 . . ?
C47 C46 H46B 111.1 . . ?
H46A C46 H46B 109.1 . . ?
C22 C23 H23 120.3 . . ?
C24 C23 C22 119.4(3) . . ?
C24 C23 H23 120.3 . . ?
C6 C7 H7 119.2 . . ?
C6 C7 C2 121.6(3) . . ?
C2 C7 H7 119.2 . . ?
C49 C50 H50 119.6 . . ?
C51 C50 H50 119.6 . . ?
C51 C50 C49 120.7(3) . . ?
C48 C53 H53 119.2 . . ?
C52 C53 C48 121.6(3) . . ?
C52 C53 H53 119.2 . . ?
C5 C4 H4 120.4 . . ?
C3 C4 C5 119.2(3) . . ?
C3 C4 H4 120.4 . . ?
O3 C32 H32A 109.5 . . ?
O3 C32 H32B 109.5 . . ?
O3 C32 H32C 109.5 . . ?
H32A C32 H32B 109.5 . . ?
H32A C32 H32C 109.5 . . ?
H32B C32 H32C 109.5 . . ?
C17 C16 H16A 110.1 . . ?
C17 C16 H16B 110.1 . . ?
C15 C16 C17 108.1(2) . . ?
C15 C16 H16A 110.1 . . ?
C15 C16 H16B 110.1 . . ?
H16A C16 H16B 108.4 . . ?
C48 C49 H49 119.7 . . ?
C50 C49 C48 120.6(3) . . ?
C50 C49 H49 119.7 . . ?
C7 C2 C3 118.6(3) . . ?
C7 C2 C1 121.8(3) . . ?
C3 C2 C1 119.7(3) . . ?
C50 C51 H51 120.3 . . ?
C52 C51 C50 119.5(3) . . ?
C52 C51 H51 120.3 . . ?
C42 C43 H43A 110.2 . . ?
C42 C43 H43B 110.2 . . ?
C44 C43 C42 107.3(2) . . ?
C44 C43 H43A 110.2 . . ?
C44 C43 H43B 110.2 . . ?
H43A C43 H43B 108.5 . . ?
C4 C3 C2 120.8(3) . . ?
C4 C3 H3 119.6 . . ?
C2 C3 H3 119.6 . . ?
C61 C64 H64A 109.5 . . ?
C61 C64 H64B 109.5 . . ?
C61 C64 H64C 109.5 . . ?
H64A C64 H64B 109.5 . . ?
H64A C64 H64C 109.5 . . ?
H64B C64 H64C 109.5 . . ?
C53 C52 H52 120.0 . . ?
C51 C52 C53 120.0(3) . . ?
C51 C52 H52 120.0 . . ?
C2 C1 H1A 109.5 . . ?
C2 C1 H1B 109.5 . . ?
C2 C1 H1C 109.5 . . ?
H1A C1 H1B 109.5 . . ?
H1A C1 H1C 109.5 . . ?
H1B C1 H1C 109.5 . . ?
O4 C33 H33A 109.5 . . ?
O4 C33 H33B 109.5 . . ?
O4 C33 H33C 109.5 . . ?
H33A C33 H33B 109.5 . . ?
H33A C33 H33C 109.5 . . ?
H33B C33 H33C 109.5 . . ?

loop_
_geom_bond_atom_site_label_1
_geom_bond_atom_site_label_2
_geom_bond_distance
_geom_bond_site_symmetry_2
_geom_bond_publ_flag
S2 O6 1.416(2) . ?
S2 O5 1.433(2) . ?
S2 N2 1.656(2) . ?
S2 C58 1.755(3) . ?
S1 O2 1.431(2) . ?
S1 O1 1.424(2) . ?
S1 N1 1.656(2) . ?
S1 C5 1.747(3) . ?
O3 C29 1.372(3) . ?
O3 C32 1.430(4) . ?
O4 C34 1.369(4) . ?
O4 C33 1.424(4) . ?
N2 C57 1.410(4) . ?
N2 C56 1.411(4) . ?
N1 C10 1.401(4) . ?
N1 C8 1.413(4) . ?
C11 C18 1.501(4) . ?
C11 C9 1.429(4) . ?
C11 C10 1.350(4) . ?
C28 H28 0.9300 . ?
C28 C27 1.383(4) . ?
C28 C29 1.385(4) . ?
C18 C26 1.504(4) . ?
C18 C14 1.558(4) . ?
C18 C19 1.603(4) . ?
C9 C13 1.520(4) . ?
C9 C8 1.346(4) . ?
C20 C21 1.398(4) . ?
C20 C25 1.392(4) . ?
C20 C19 1.509(4) . ?
C40 C37 1.503(4) . ?
C40 C41 1.555(4) . ?
C40 C54 1.506(4) . ?
C40 C47 1.612(4) . ?
C45 C55 1.520(4) . ?
C45 C41 1.551(4) . ?
C45 C44 1.520(4) . ?
C45 C46 1.540(4) . ?
C27 H27 0.9300 . ?
C27 C26 1.401(4) . ?
C29 C30 1.398(4) . ?
C10 H10 0.9300 . ?
C37 C36 1.397(4) . ?
C37 C38 1.392(4) . ?
C57 H57 0.9300 . ?
C57 C55 1.348(4) . ?
C55 C54 1.430(4) . ?
C58 C63 1.387(4) . ?
C58 C59 1.393(4) . ?
C34 C39 1.387(4) . ?
C34 C35 1.396(4) . ?
C6 H6 0.9300 . ?
C6 C5 1.386(4) . ?
C6 C7 1.381(5) . ?
C63 H63 0.9300 . ?
C63 C62 1.380(4) . ?
C36 H36 0.9300 . ?
C36 C35 1.382(4) . ?
C5 C4 1.390(4) . ?
C60 H60 0.9300 . ?
C60 C59 1.383(4) . ?
C60 C61 1.387(4) . ?
C39 H39 0.9300 . ?
C39 C38 1.390(4) . ?
C41 H41 0.9800 . ?
C41 C42 1.519(4) . ?
C59 H59 0.9300 . ?
C13 C12 1.547(4) . ?
C13 C14 1.546(4) . ?
C13 C17 1.522(4) . ?
C12 H12A 0.9700 . ?
C12 H12B 0.9700 . ?
C12 C19 1.578(4) . ?
C54 C56 1.357(4) . ?
C30 H30 0.9300 . ?
C30 C31 1.381(4) . ?
C42 H42A 0.9700 . ?
C42 H42B 0.9700 . ?
C42 C43 1.555(4) . ?
C56 H56 0.9300 . ?
C38 H38 0.9300 . ?
C26 C31 1.394(4) . ?
C21 H21 0.9300 . ?
C21 C22 1.384(4) . ?
C25 H25 0.9300 . ?
C25 C24 1.390(4) . ?
C61 C62 1.404(4) . ?
C61 C64 1.502(4) . ?
C44 H44A 0.9700 . ?
C44 H44B 0.9700 . ?
C44 C43 1.552(4) . ?
C14 H14 0.9800 . ?
C14 C15 1.533(4) . ?
C48 C47 1.502(4) . ?
C48 C53 1.390(4) . ?
C48 C49 1.404(4) . ?
C19 H19 0.9800 . ?
C22 H22 0.9300 . ?
C22 C23 1.383(5) . ?
C24 H24 0.9300 . ?
C24 C23 1.382(5) . ?
C8 H8 0.9300 . ?
C62 H62 0.9300 . ?
C17 H17A 0.9700 . ?
C17 H17B 0.9700 . ?
C17 C16 1.560(4) . ?
C31 H31 0.9300 . ?
C15 H15A 0.9700 . ?
C15 H15B 0.9700 . ?
C15 C16 1.552(4) . ?
C47 H47 0.9800 . ?
C47 C46 1.576(4) . ?
C35 H35 0.9300 . ?
C46 H46A 0.9700 . ?
C46 H46B 0.9700 . ?
C23 H23 0.9300 . ?
C7 H7 0.9300 . ?
C7 C2 1.386(5) . ?
C50 H50 0.9300 . ?
C50 C49 1.388(5) . ?
C50 C51 1.382(5) . ?
C53 H53 0.9300 . ?
C53 C52 1.389(5) . ?
C4 H4 0.9300 . ?
C4 C3 1.382(4) . ?
C32 H32A 0.9600 . ?
C32 H32B 0.9600 . ?
C32 H32C 0.9600 . ?
C16 H16A 0.9700 . ?
C16 H16B 0.9700 . ?
C49 H49 0.9300 . ?
C2 C3 1.392(5) . ?
C2 C1 1.505(5) . ?
C51 H51 0.9300 . ?
C51 C52 1.381(5) . ?
C43 H43A 0.9700 . ?
C43 H43B 0.9700 . ?
C3 H3 0.9300 . ?
C64 H64A 0.9600 . ?
C64 H64B 0.9600 . ?
C64 H64C 0.9600 . ?
C52 H52 0.9300 . ?
C1 H1A 0.9600 . ?
C1 H1B 0.9600 . ?
C1 H1C 0.9600 . ?
C33 H33A 0.9600 . ?
C33 H33B 0.9600 . ?
C33 H33C 0.9600 . ?
